data_1522213
loop_
_publ_author_name
'Woodward, P.M.'
'Sleight, A.W.'
'Du, L.-S.'
'Grey, C.P.'

_publ_section_title
;
 Structural studies and order-disorder phenomenon in a series of new
 quaternary tellurates of the type A(2+) M(4+) Te(6+) O6 and A(1+)2 M(4+)
 Te(6+) O6
;
_journal_name_full 'Journal of Solid State Chemistry'
_journal_page_first 99
_journal_page_last 116
_journal_volume 147
_journal_year 1999
_chemical_formula_sum 'Na1.84 O6 Sn Te'
_chemical_name_systematic 'Na1.84 (Sn Te O6)'
_space_group_IT_number 163
_symmetry_space_group_name_Hall '-P 3 2c'
_symmetry_space_group_name_H-M 'P -3 1 c'
_cell_angle_alpha 90
_cell_angle_beta 90
_cell_angle_gamma 120
_cell_formula_units_Z 2
_cell_length_a 5.3416
_cell_length_b 5.3416
_cell_length_c 10.6991
_cell_volume 264.375
_citation_journal_id_ASTM JSSCBI
_cod_data_source_file Woodward_JSSCBI_1999_372.cif
_cod_data_source_block Na1.84O6Sn1Te1
_cod_original_cell_volume 264.3751
_cod_original_formula_sum 'Na1.84 O6 Sn1 Te1'
_cod_database_code 1522213

loop_
_symmetry_equiv_pos_as_xyz
x,y,z
-y,x-y,z
-x+y,-x,z
-y,-x,-z+1/2
x,x-y,-z+1/2
-x+y,y,-z+1/2
-x,-y,-z
y,-x+y,-z
x-y,x,-z
y,x,z-1/2
-x,-x+y,z-1/2
x-y,-y,z-1/2

loop_
_atom_site_label
_atom_site_type_symbol
_atom_site_fract_x
_atom_site_fract_y
_atom_site_fract_z
_atom_site_occupancy
_atom_site_U_iso_or_equiv
Na1 Na+1 0.6667 0.3333 0.9534 0.92 0.0
Sn1 Sn+4 0 0 0.25 1 0.0
Te1 Te+6 0.6667 0.3333 0.25 1 0.0
O1 O-2 0.0589 0.7069 0.6455 1 0.0
